data_1517500
loop_
_publ_author_name
'Kuang, Yulong'
'Lu, Yan'
'Tang, Yu'
'Liu, Xiaohua'
'Lin, Lili'
'Feng, Xiaoming'

_publ_section_title
;
 Asymmetric Synthesis of Spiro-epoxyoxindoles by the Catalytic Darzens
 Reaction of Isatins with Phenacyl Bromides.
;
_journal_issue 16
_journal_name_full 'Organic letters'
_journal_page_first 4244
_journal_page_last 4247
_journal_paper_doi 10.1021/ol501941n
_journal_volume 16
_journal_year 2014
_chemical_formula_moiety 'C17 H12 Br N O3'
_chemical_formula_sum 'C17 H12 Br N O3'
_chemical_formula_weight 358.19
_chemical_name_systematic
;
 ?
;
_space_group_crystal_system monoclinic
_space_group_IT_number 4
_space_group_name_Hall 'P 2yb'
_space_group_name_H-M_alt 'P 1 21 1'
_symmetry_space_group_name_Hall 'P 2yb'
_symmetry_space_group_name_H-M 'P 1 21 1'
_atom_sites_solution_hydrogens geom
_atom_sites_solution_primary iterative
_audit_creation_date 2014-05-04
_audit_creation_method
;
Olex2 1.2
(compiled 2014.03.20 svn.r2914 for OlexSys, GUI svn.r4816)
;
_cell_angle_alpha 90
_cell_angle_beta 97.974(5)
_cell_angle_gamma 90
_cell_formula_units_Z 2
_cell_length_a 7.1926(4)
_cell_length_b 8.6657(3)
_cell_length_c 12.0477(5)
_cell_measurement_reflns_used 1248
_cell_measurement_temperature 293(2)
_cell_measurement_theta_max 25.0480
_cell_measurement_theta_min 3.4030
_cell_volume 743.66(6)
_computing_cell_refinement
;
CrysAlisPro, Agilent Technologies,
Version 1.171.36.28 (release 01-02-2013 CrysAlis171 .NET)
(compiled Feb  1 2013,16:14:44)
;
_computing_data_collection
;
CrysAlisPro, Agilent Technologies,
Version 1.171.36.28 (release 01-02-2013 CrysAlis171 .NET)
(compiled Feb  1 2013,16:14:44)
;
_computing_data_reduction
;
CrysAlisPro, Agilent Technologies,
Version 1.171.36.28 (release 01-02-2013 CrysAlis171 .NET)
(compiled Feb  1 2013,16:14:44)
;
_computing_molecular_graphics 'Olex2 (Dolomanov et al., 2009)'
_computing_publication_material 'Olex2 (Dolomanov et al., 2009)'
_computing_structure_refinement 'ShelXL (Sheldrick, 2008)'
_computing_structure_solution 'olex2.solve (Bourhis et al., 2013)'
_diffrn_ambient_temperature 293.15
_diffrn_detector_area_resol_mean 16.0874
_diffrn_measured_fraction_theta_full 0.999
_diffrn_measured_fraction_theta_max 0.999
_diffrn_measurement_details
;
  1 omega  -18.00    8.00   1.0000   18.0000
omega____ theta____ kappa____ phi______ frames
    -      -17.5174  -99.0000  -90.0000 26

  2 omega  -86.00  -11.00   1.0000   18.0000
omega____ theta____ kappa____ phi______ frames
    -      -17.5174  -57.0000  -90.0000 75

  3 omega  -88.00   -1.00   1.0000   18.0000
omega____ theta____ kappa____ phi______ frames
    -      -17.5174  -38.0000  150.0000 87

  4 omega   25.00   51.00   1.0000   18.0000
omega____ theta____ kappa____ phi______ frames
    -      -17.5174   57.0000   60.0000 26

  5 omega  -39.00  -14.00   1.0000   18.0000
omega____ theta____ kappa____ phi______ frames
    -      -17.5174   57.0000  -90.0000 25
;
_diffrn_measurement_device_type 'Xcalibur, Eos'
_diffrn_measurement_method '\w scans'
_diffrn_orient_matrix_UB_11 -0.0316449000
_diffrn_orient_matrix_UB_12 -0.0133525000
_diffrn_orient_matrix_UB_13 0.0524057000
_diffrn_orient_matrix_UB_21 0.0943611000
_diffrn_orient_matrix_UB_22 -0.0016417000
_diffrn_orient_matrix_UB_23 0.0264916000
_diffrn_orient_matrix_UB_31 -0.0032383000
_diffrn_orient_matrix_UB_32 0.0807153000
_diffrn_orient_matrix_UB_33 0.0092902000
_diffrn_radiation_monochromator graphite
_diffrn_radiation_type MoK\a
_diffrn_radiation_wavelength 0.71073
_diffrn_reflns_av_R_equivalents 0.0203
_diffrn_reflns_av_unetI/netI 0.0462
_diffrn_reflns_Laue_measured_fraction_full 0.999
_diffrn_reflns_Laue_measured_fraction_max 0.999
_diffrn_reflns_limit_h_max 8
_diffrn_reflns_limit_h_min -7
_diffrn_reflns_limit_k_max 10
_diffrn_reflns_limit_k_min -10
_diffrn_reflns_limit_l_max 15
_diffrn_reflns_limit_l_min -14
_diffrn_reflns_number 3466
_diffrn_reflns_point_group_measured_fraction_full 0.822
_diffrn_reflns_point_group_measured_fraction_max 0.806
_diffrn_reflns_theta_full 25.242
_diffrn_reflns_theta_max 26.369
_diffrn_reflns_theta_min 2.860
_diffrn_source 'Enhance (Mo) X-ray Source'
_exptl_absorpt_coefficient_mu 2.775
_exptl_absorpt_correction_T_max 1.00000
_exptl_absorpt_correction_T_min 0.73600
_exptl_absorpt_correction_type multi-scan
_exptl_absorpt_process_details
;
CrysAlisPro, Agilent Technologies,
Version 1.171.36.28 (release 01-02-2013 CrysAlis171 .NET)
(compiled Feb  1 2013,16:14:44)
Empirical absorption correction using spherical harmonics,
 implemented in SCALE3 ABSPACK scaling algorithm.
;
_exptl_crystal_colour
;
;
_exptl_crystal_density_diffrn 1.600
_exptl_crystal_description
;
;
_exptl_crystal_F_000 360
_exptl_crystal_size_max 0.3
_exptl_crystal_size_mid 0.3
_exptl_crystal_size_min 0.2
_refine_diff_density_max 0.406
_refine_diff_density_min -0.584
_refine_diff_density_rms 0.051
_refine_ls_abs_structure_details
;
 Flack x determined using 611 quotients [(I+)-(I-)]/[(I+)+(I-)]
 (Parsons and Flack (2004), Acta Cryst. A60, s61).
;
_refine_ls_abs_structure_Flack 0.048(10)
_refine_ls_extinction_method none
_refine_ls_goodness_of_fit_ref 1.069
_refine_ls_hydrogen_treatment constr
_refine_ls_matrix_type full
_refine_ls_number_parameters 200
_refine_ls_number_reflns 2441
_refine_ls_number_restraints 1
_refine_ls_restrained_S_all 1.068
_refine_ls_R_factor_all 0.0580
_refine_ls_R_factor_gt 0.0419
_refine_ls_shift/su_max 0.001
_refine_ls_shift/su_mean 0.000
_refine_ls_structure_factor_coef Fsqd
_refine_ls_weighting_details
;
 w=1/[\s^2^(Fo^2^)+(0.0228P)^2^+0.2548P]
 where P=(Fo^2^+2Fc^2^)/3
;
_refine_ls_weighting_scheme calc
_refine_ls_wR_factor_gt 0.0724
_refine_ls_wR_factor_ref 0.0806
_reflns_Friedel_coverage 0.510
_reflns_Friedel_fraction_full 0.618
_reflns_Friedel_fraction_max 0.584
_reflns_number_gt 1976
_reflns_number_total 2441
_reflns_threshold_expression 'I > 2\s(I)'
_cod_data_source_file ol501941n_si_002.cif
_cod_data_source_block 140314_s1_kcc
_cod_database_code 1517500
_shelxl_version_number 2013-2
_chemical_oxdiff_formula c15h12n2o3br1
_shelx_space_group_comment
;
The symmetry employed for this shelxl refinement is uniquely defined
by the following loop, which should always be used as a source of
symmetry information in preference to the above space-group names.
They are only intended as comments.
;
_shelx_estimated_absorpt_t_max 0.607
_shelx_estimated_absorpt_t_min 0.490
_reflns_odcompleteness_completeness 99.82
_reflns_odcompleteness_iscentric 1
_reflns_odcompleteness_theta 26.32
_olex2_refinement_description
;
1. Fixed Uiso
 At 1.2 times of:
  All C(H) groups
 At 1.5 times of:
  All C(H,H,H) groups
2.a Ternary CH refined with riding coordinates:
 C8(H8)
2.b Aromatic/amide H refined with riding coordinates:
 C2(H2), C3(H3), C5(H5), C6(H6), C13(H13), C14(H14), C15(H15), C16(H16)
2.c Idealised Me refined as rotating group:
 C17(H17A,H17B,H17C)
;
_olex2_computing_structure_refinement_long 'ShelXL (Sheldrick, 2008)'

loop_
_space_group_symop_operation_xyz
'x, y, z'
'-x, y+1/2, -z'

loop_
_atom_site_label
_atom_site_type_symbol
_atom_site_fract_x
_atom_site_fract_y
_atom_site_fract_z
_atom_site_U_iso_or_equiv
_atom_site_adp_type
_atom_site_occupancy
_atom_site_site_symmetry_order
_atom_site_calc_flag
_atom_site_refinement_flags_posn
Br1 Br 1.52464(13) 0.27163(9) 0.46782(5) 0.0875(3) Uani 1 1 d .
C1 C 1.1325(8) 0.5971(6) 0.2330(5) 0.0389(13) Uani 1 1 d .
C2 C 1.3006(8) 0.5452(6) 0.2020(5) 0.0434(16) Uani 1 1 d .
H2 H 1.3344 0.5764 0.1337 0.052 Uiso 1 1 calc R
C3 C 1.4191(9) 0.4483(7) 0.2704(5) 0.0518(16) Uani 1 1 d .
H3 H 1.5302 0.4126 0.2483 0.062 Uiso 1 1 calc R
C4 C 1.3681(10) 0.4064(7) 0.3714(5) 0.0539(17) Uani 1 1 d .
C5 C 1.2035(10) 0.4548(8) 0.4049(5) 0.0596(18) Uani 1 1 d .
H5 H 1.1713 0.4230 0.4735 0.072 Uiso 1 1 calc R
C6 C 1.0855(9) 0.5512(7) 0.3362(5) 0.0513(16) Uani 1 1 d .
H6 H 0.9742 0.5854 0.3589 0.062 Uiso 1 1 calc R
C7 C 0.9997(9) 0.7003(6) 0.1620(5) 0.0449(15) Uani 1 1 d .
C8 C 1.0592(7) 0.7638(8) 0.0561(4) 0.0380(12) Uani 1 1 d .
H8 H 1.1944 0.7799 0.0576 0.046 Uiso 1 1 calc R
C9 C 0.9501(7) 0.7404(6) -0.0564(4) 0.0357(13) Uani 1 1 d .
C10 C 1.0616(8) 0.7402(7) -0.1543(5) 0.0434(15) Uani 1 1 d .
N1 N 0.9730(7) 0.6386(6) -0.2308(4) 0.0452(12) Uani 1 1 d .
C11 C 0.8078(8) 0.5827(6) -0.1956(5) 0.0386(13) Uani 1 1 d .
C12 C 0.7845(7) 0.6403(5) -0.0910(4) 0.0312(12) Uani 1 1 d .
C13 C 0.6282(8) 0.6023(6) -0.0422(5) 0.0438(14) Uani 1 1 d .
H13 H 0.6111 0.6419 0.0274 0.053 Uiso 1 1 calc R
C14 C 0.4955(7) 0.5022(7) -0.1006(6) 0.0491(16) Uani 1 1 d .
H14 H 0.3889 0.4748 -0.0696 0.059 Uiso 1 1 calc R
C15 C 0.5224(8) 0.4446(7) -0.2032(6) 0.0522(17) Uani 1 1 d .
H15 H 0.4334 0.3775 -0.2399 0.063 Uiso 1 1 calc R
C16 C 0.6768(9) 0.4827(7) -0.2536(5) 0.0478(17) Uani 1 1 d .
H16 H 0.6929 0.4434 -0.3235 0.057 Uiso 1 1 calc R
C17 C 1.0414(9) 0.5972(8) -0.3345(5) 0.0655(19) Uani 1 1 d .
H17A H 1.1550 0.6529 -0.3404 0.098 Uiso 1 1 calc GR
H17B H 0.9484 0.6230 -0.3968 0.098 Uiso 1 1 calc GR
H17C H 1.0661 0.4884 -0.3349 0.098 Uiso 1 1 calc GR
O1 O 0.8499(6) 0.7353(6) 0.1896(3) 0.0665(15) Uani 1 1 d .
O2 O 0.9396(5) 0.8826(4) 0.0012(3) 0.0445(10) Uani 1 1 d .
O3 O 1.2032(6) 0.8138(5) -0.1626(4) 0.0606(13) Uani 1 1 d .

loop_
_atom_site_aniso_label
_atom_site_aniso_U_11
_atom_site_aniso_U_22
_atom_site_aniso_U_33
_atom_site_aniso_U_23
_atom_site_aniso_U_13
_atom_site_aniso_U_12
Br1 0.1219(7) 0.0745(5) 0.0549(4) -0.0086(5) -0.0275(4) 0.0404(6)
C1 0.040(3) 0.037(3) 0.039(3) -0.008(3) 0.002(3) -0.002(3)
C2 0.046(4) 0.050(4) 0.035(4) -0.001(3) 0.005(3) 0.006(3)
C3 0.043(4) 0.061(4) 0.049(4) -0.007(3) -0.002(3) 0.009(3)
C4 0.071(5) 0.045(4) 0.039(4) -0.011(3) -0.014(3) 0.015(3)
C5 0.084(5) 0.060(4) 0.036(4) 0.000(3) 0.011(4) 0.005(4)
C6 0.053(4) 0.052(4) 0.051(4) -0.006(3) 0.013(3) 0.015(3)
C7 0.043(4) 0.045(3) 0.045(3) -0.013(3) -0.001(3) 0.006(3)
C8 0.036(3) 0.031(2) 0.045(3) -0.003(4) -0.001(2) 0.004(3)
C9 0.033(3) 0.029(3) 0.044(3) 0.002(3) 0.001(2) -0.002(2)
C10 0.042(3) 0.038(4) 0.048(3) 0.008(3) -0.001(3) 0.002(3)
N1 0.046(3) 0.049(3) 0.041(3) 0.004(2) 0.009(2) 0.000(2)
C11 0.038(3) 0.036(3) 0.040(3) 0.004(3) -0.002(3) 0.002(3)
C12 0.032(3) 0.023(2) 0.037(3) 0.001(2) 0.003(2) 0.002(2)
C13 0.041(3) 0.041(3) 0.051(4) 0.002(3) 0.010(3) 0.002(3)
C14 0.029(3) 0.046(3) 0.073(5) 0.007(3) 0.009(3) -0.003(3)
C15 0.040(4) 0.046(4) 0.066(4) 0.005(3) -0.009(3) -0.011(3)
C16 0.058(4) 0.047(4) 0.034(4) 0.001(3) -0.011(3) -0.001(3)
C17 0.070(5) 0.079(5) 0.050(4) -0.006(4) 0.019(4) 0.004(4)
O1 0.049(3) 0.093(4) 0.059(3) 0.000(3) 0.016(2) 0.030(3)
O2 0.051(3) 0.0245(19) 0.055(3) -0.0002(18) -0.004(2) 0.0035(18)
O3 0.045(3) 0.068(3) 0.070(3) 0.009(2) 0.014(2) -0.019(2)

loop_
_atom_type_symbol
_atom_type_description
_atom_type_scat_dispersion_real
_atom_type_scat_dispersion_imag
_atom_type_scat_source
C C 0.0033 0.0016 'International Tables Vol C Tables 4.2.6.8 and 6.1.1.4'
H H 0.0000 0.0000 'International Tables Vol C Tables 4.2.6.8 and 6.1.1.4'
Br Br -0.2901 2.4595 'International Tables Vol C Tables 4.2.6.8 and 6.1.1.4'
N N 0.0061 0.0033 'International Tables Vol C Tables 4.2.6.8 and 6.1.1.4'
O O 0.0106 0.0060 'International Tables Vol C Tables 4.2.6.8 and 6.1.1.4'

loop_
_geom_angle_atom_site_label_1
_geom_angle_atom_site_label_2
_geom_angle_atom_site_label_3
_geom_angle
C2 C1 C6 118.4(6)
C2 C1 C7 123.6(5)
C6 C1 C7 118.0(5)
C1 C2 H2 119.2
C3 C2 C1 121.6(6)
C3 C2 H2 119.2
C2 C3 H3 120.9
C4 C3 C2 118.1(6)
C4 C3 H3 120.9
C3 C4 Br1 119.8(5)
C3 C4 C5 122.1(6)
C5 C4 Br1 118.1(5)
C4 C5 H5 120.2
C4 C5 C6 119.5(6)
C6 C5 H5 120.2
C1 C6 H6 119.9
C5 C6 C1 120.2(6)
C5 C6 H6 119.9
C1 C7 C8 118.1(5)
O1 C7 C1 121.1(6)
O1 C7 C8 120.7(5)
C7 C8 H8 115.7
C9 C8 C7 123.2(5)
C9 C8 H8 115.7
O2 C8 C7 115.4(4)
O2 C8 H8 115.7
O2 C8 C9 58.1(3)
C8 C9 C10 116.2(4)
C8 C9 C12 129.7(5)
C12 C9 C10 105.7(4)
O2 C9 C8 59.5(3)
O2 C9 C10 116.8(4)
O2 C9 C12 123.2(4)
N1 C10 C9 106.2(5)
O3 C10 C9 127.1(5)
O3 C10 N1 126.7(6)
C10 N1 C11 110.7(5)
C10 N1 C17 124.0(5)
C11 N1 C17 125.3(5)
C12 C11 N1 111.4(5)
C12 C11 C16 121.4(6)
C16 C11 N1 127.3(6)
C11 C12 C9 105.8(5)
C13 C12 C9 133.6(5)
C13 C12 C11 120.6(5)
C12 C13 H13 120.9
C12 C13 C14 118.1(6)
C14 C13 H13 120.9
C13 C14 H14 119.8
C15 C14 C13 120.4(6)
C15 C14 H14 119.8
C14 C15 H15 118.9
C14 C15 C16 122.2(6)
C16 C15 H15 118.9
C11 C16 H16 121.4
C15 C16 C11 117.3(6)
C15 C16 H16 121.4
N1 C17 H17A 109.5
N1 C17 H17B 109.5
N1 C17 H17C 109.5
H17A C17 H17B 109.5
H17A C17 H17C 109.5
H17B C17 H17C 109.5
C9 O2 C8 62.4(3)

loop_
_geom_bond_atom_site_label_1
_geom_bond_atom_site_label_2
_geom_bond_distance
Br1 C4 1.903(6)
C1 C2 1.389(7)
C1 C6 1.391(8)
C1 C7 1.489(8)
C2 H2 0.9300
C2 C3 1.384(8)
C3 H3 0.9300
C3 C4 1.367(9)
C4 C5 1.368(9)
C5 H5 0.9300
C5 C6 1.382(9)
C6 H6 0.9300
C7 C8 1.505(8)
C7 O1 1.210(6)
C8 H8 0.9800
C8 C9 1.483(7)
C8 O2 1.442(7)
C9 C10 1.515(7)
C9 C12 1.486(7)
C9 O2 1.422(6)
C10 N1 1.367(7)
C10 O3 1.218(6)
N1 C11 1.403(7)
N1 C17 1.449(7)
C11 C12 1.388(7)
C11 C16 1.394(8)
C12 C13 1.379(7)
C13 H13 0.9300
C13 C14 1.404(8)
C14 H14 0.9300
C14 C15 1.371(9)
C15 H15 0.9300
C15 C16 1.378(8)
C16 H16 0.9300
C17 H17A 0.9600
C17 H17B 0.9600
C17 H17C 0.9600

loop_
_geom_torsion_atom_site_label_1
_geom_torsion_atom_site_label_2
_geom_torsion_atom_site_label_3
_geom_torsion_atom_site_label_4
_geom_torsion
Br1 C4 C5 C6 -179.2(5)
C1 C2 C3 C4 -1.2(9)
C1 C7 C8 C9 122.9(6)
C1 C7 C8 O2 -169.9(5)
C2 C1 C6 C5 -0.7(9)
C2 C1 C7 C8 -6.0(8)
C2 C1 C7 O1 175.7(6)
C2 C3 C4 Br1 179.3(4)
C2 C3 C4 C5 1.4(9)
C3 C4 C5 C6 -1.2(10)
C4 C5 C6 C1 0.8(10)
C6 C1 C2 C3 0.9(8)
C6 C1 C7 C8 173.7(5)
C6 C1 C7 O1 -4.6(8)
C7 C1 C2 C3 -179.4(5)
C7 C1 C6 C5 179.6(5)
C7 C8 C9 C10 -151.7(5)
C7 C8 C9 C12 -8.5(9)
C7 C8 C9 O2 101.3(5)
C7 C8 O2 C9 -114.8(5)
C8 C9 C10 N1 146.7(5)
C8 C9 C10 O3 -32.4(8)
C8 C9 C12 C11 -142.9(5)
C8 C9 C12 C13 38.3(9)
C9 C10 N1 C11 4.6(6)
C9 C10 N1 C17 -176.2(5)
C9 C12 C13 C14 179.6(5)
C10 C9 C12 C11 3.1(5)
C10 C9 C12 C13 -175.6(5)
C10 C9 O2 C8 -106.1(5)
C10 N1 C11 C12 -2.7(6)
C10 N1 C11 C16 177.0(6)
N1 C11 C12 C9 -0.5(6)
N1 C11 C12 C13 178.4(5)
N1 C11 C16 C15 -179.1(5)
C11 C12 C13 C14 1.0(8)
C12 C9 C10 N1 -4.7(6)
C12 C9 C10 O3 176.3(5)
C12 C9 O2 C8 120.0(6)
C12 C11 C16 C15 0.6(8)
C12 C13 C14 C15 0.0(9)
C13 C14 C15 C16 -0.7(9)
C14 C15 C16 C11 0.4(9)
C16 C11 C12 C9 179.8(5)
C16 C11 C12 C13 -1.3(8)
C17 N1 C11 C12 178.0(5)
C17 N1 C11 C16 -2.2(9)
O1 C7 C8 C9 -58.8(8)
O1 C7 C8 O2 8.4(8)
O2 C8 C9 C10 107.0(5)
O2 C8 C9 C12 -109.8(6)
O2 C9 C10 N1 -146.0(4)
O2 C9 C10 O3 35.0(8)
O2 C9 C12 C11 141.3(5)
O2 C9 C12 C13 -37.5(9)
O3 C10 N1 C11 -176.4(5)
O3 C10 N1 C17 2.9(9)
